data_2012412
loop_
_publ_author_name
'G\"une\;s, Minna'
'Valkonen, Jussi'

_publ_section_title
;
 Dicaesium silver zinc thiocyanate, Cs~2~[AgZn(SCN)~5~]
;
_journal_issue 1
_journal_name_full 'Acta Crystallographica Section C'
_journal_page_first i1
_journal_page_last i2
_journal_paper_doi 10.1107/S0108270101015463
_journal_volume 58
_journal_year 2002
_chemical_formula_iupac 'Cs2 [Ag Zn (S C N)5]'
_chemical_formula_moiety 'C5 Ag Cs2 N5 S5 Zn'
_chemical_formula_structural 'Cs2 [Ag Zn (S C N)5]'
_chemical_formula_sum 'C5 Ag Cs2 N5 S5 Zn'
_chemical_formula_weight 729.46
_chemical_name_common 'Dicaesium silver zinc thiocyanate'
_chemical_name_systematic
;
dicaesium(I)-\m-thiocyanate-\k^2^N,S-zinc(II)-tetra-\m-thiocyanato-\k^2^S,N-
argentate(I)
;
_space_group_IT_number 31
_symmetry_cell_setting orthorhombic
_symmetry_space_group_name_Hall 'P 2ac -2'
_symmetry_space_group_name_H-M 'P m n 21'
_atom_sites_solution_primary direct
_atom_sites_solution_secondary difmap
_cell_angle_alpha 90.00
_cell_angle_beta 90.00
_cell_angle_gamma 90.00
_cell_formula_units_Z 2
_cell_length_a 10.8990(4)
_cell_length_b 5.8759(2)
_cell_length_c 13.3784(5)
_cell_measurement_reflns_used 1721
_cell_measurement_temperature 293(2)
_cell_measurement_theta_max 30.508
_cell_measurement_theta_min 1.018
_cell_volume 856.77(5)
_computing_cell_refinement 'HKL SCALEPACK (Otwinowski & Minor, 1997)'
_computing_data_collection 'COLLECT (Nonius, 2000)'
_computing_data_reduction 'HKL DENZO and SCALEPACK (Otwinowski & Minor, 1997)'
_computing_molecular_graphics 'DIAMOND (Brandenburg, 2000)'
_computing_publication_material 'WinGX (Farrugia, 1999)'
_computing_structure_refinement 'SHELXL97 (Sheldrick, 1997)'
_computing_structure_solution 'SHELXS97 (Sheldrick, 1997)'
_diffrn_ambient_temperature 293(2)
_diffrn_detector_area_resol_mean 9
_diffrn_measured_fraction_theta_full .998
_diffrn_measured_fraction_theta_max .998
_diffrn_measurement_device_type 'Nonius KappaCCD'
_diffrn_measurement_method CCD
_diffrn_radiation_monochromator 'horizonally mounted graphite crystal'
_diffrn_radiation_source 'fine-focus sealed tube'
_diffrn_radiation_type MoK\a
_diffrn_radiation_wavelength .71073
_diffrn_reflns_av_R_equivalents .0595
_diffrn_reflns_av_sigmaI/netI .0530
_diffrn_reflns_limit_h_max 14
_diffrn_reflns_limit_h_min -15
_diffrn_reflns_limit_k_max 8
_diffrn_reflns_limit_k_min -7
_diffrn_reflns_limit_l_max 19
_diffrn_reflns_limit_l_min -14
_diffrn_reflns_number 5859
_diffrn_reflns_theta_full 30.50
_diffrn_reflns_theta_max 30.50
_diffrn_reflns_theta_min 2.41
_diffrn_standards_number 0
_exptl_absorpt_coefficient_mu 7.329
_exptl_absorpt_correction_type none
_exptl_absorpt_process_details
;
Multiscan absorption correction (Parkin, S., Moezzi, B., & Hope, H. (1995).
XABS2: an empirical absorption correction program, J. Appl. Cryst. 28,
53--56.) was performed but not applied. The absorption correction was found
to have no significant effect on the refinement results.
;
_exptl_crystal_colour white
_exptl_crystal_density_diffrn 2.828
_exptl_crystal_density_method none
_exptl_crystal_description prism
_exptl_crystal_F_000 664
_exptl_crystal_size_max .1
_exptl_crystal_size_mid .1
_exptl_crystal_size_min .1
_refine_diff_density_max .884
_refine_diff_density_min -1.278
_refine_ls_abs_structure_details 'Flack (1983), 714 Friedel pairs'
_refine_ls_abs_structure_Flack .53(3)
_refine_ls_extinction_coef .0039(5)
_refine_ls_extinction_expression Fc^*^=kFc[1+0.001xFc^2^\l^3^/sin(2\q)]^-1/4^
_refine_ls_extinction_method SHELXL97
_refine_ls_goodness_of_fit_ref 1.050
_refine_ls_hydrogen_treatment none
_refine_ls_matrix_type full
_refine_ls_number_parameters 105
_refine_ls_number_reflns 2139
_refine_ls_number_restraints 1
_refine_ls_restrained_S_all 1.050
_refine_ls_R_factor_all .0483
_refine_ls_R_factor_gt .0376
_refine_ls_shift/su_max .001
_refine_ls_shift/su_mean .000
_refine_ls_structure_factor_coef Fsqd
_refine_ls_weighting_details 'calc w = 1/[\s^2^(Fo^2^)+(0.0318P)^2^+0.9521P] where P = (Fo^2^+2Fc^2^)/3'
_refine_ls_weighting_scheme calc
_refine_ls_wR_factor_gt .0829
_refine_ls_wR_factor_ref .0872
_reflns_number_gt 1809
_reflns_number_total 2139
_reflns_threshold_expression I>2\s(I)
_cod_data_source_file br1342.cif
_cod_data_source_block I
_cod_database_code 2012412
_cod_database_fobs_code 2012412

loop_
_symmetry_equiv_pos_as_xyz
'x, y, z'
'-x+1/2, -y, z+1/2'
'-x, y, z'
'x+1/2, -y, z+1/2'

loop_
_atom_site_label
_atom_site_fract_x
_atom_site_fract_y
_atom_site_fract_z
_atom_site_U_iso_or_equiv
_atom_site_adp_type
_atom_site_calc_flag
_atom_site_refinement_flags
_atom_site_occupancy
_atom_site_disorder_assembly
_atom_site_disorder_group
_atom_site_type_symbol
Ag .0000 .47661(10) -.56292(6) .0425(2) Uani d S 1 . . Ag
Cs .23264(4) .00698(9) -.24246(5) .05860(19) Uani d . 1 . . Cs
Zn .0000 -.01403(13) .01870(7) .0252(2) Uani d S 1 . . Zn
S1 .0000 .0396(3) -.58343(18) .0393(5) Uani d S 1 . . S
S2 .0000 .5910(4) -.7559(2) .0447(6) Uani d S 1 . . S
S3 .20691(15) .5975(3) -.4840(2) .0531(5) Uani d . 1 . . S
S4 .0000 -.4485(5) -.2292(3) .0598(8) Uani d S 1 . . S
C1 .0000 .0180(12) -.4587(8) .034(2) Uani d S 1 . . C
C2 .0000 .3522(13) -.8181(6) .0262(16) Uani d S 1 . . C
C3 .2916(5) .3683(9) -.4842(5) .0289(11) Uani d . 1 . . C
C4 .0000 -.6535(14) -.1485(7) .0324(18) Uani d S 1 . . C
N1 .0000 -.0006(12) -.3733(7) .049(2) Uani d S 1 . . N
N2 .0000 .1811(12) -.8603(5) .0348(16) Uani d S 1 . . N
N3 .3535(4) .2081(8) -.4833(5) .0384(11) Uani d . 1 . . N
N4 .0000 .1917(11) -.0953(6) .0366(17) Uani d S 1 . . N

loop_
_atom_site_aniso_label
_atom_site_aniso_U_11
_atom_site_aniso_U_22
_atom_site_aniso_U_33
_atom_site_aniso_U_12
_atom_site_aniso_U_13
_atom_site_aniso_U_23
Ag .0425(4) .0341(3) .0508(4) .000 .000 .0023(4)
Cs .0327(2) .0883(4) .0548(3) .0007(2) .0041(3) -.0086(2)
Zn .0252(5) .0234(4) .0270(5) .000 .000 -.0003(5)
S1 .0500(13) .0324(9) .0355(13) .000 .000 -.0056(10)
S2 .0794(17) .0262(9) .0285(12) .000 .000 -.0039(9)
S3 .0328(8) .0328(7) .0937(14) .0102(7) -.0153(11) -.0175(10)
S4 .082(2) .0430(13) .0546(19) .000 .000 .0220(14)
C1 .030(4) .019(3) .053(7) .000 .000 .007(3)
C2 .027(4) .027(4) .024(4) .000 .000 -.002(3)
C3 .024(2) .033(3) .030(3) -.001(2) -.001(3) -.002(3)
C4 .030(4) .032(4) .035(5) .000 .000 .003(4)
N1 .067(6) .043(4) .039(5) .000 .000 .009(4)
N2 .037(4) .034(4) .033(4) .000 .000 -.004(3)
N3 .032(2) .037(2) .046(3) .006(2) -.001(3) .001(3)
N4 .035(4) .029(3) .046(5) .000 .000 .008(3)

loop_
_atom_type_symbol
_atom_type_description
_atom_type_scat_dispersion_real
_atom_type_scat_dispersion_imag
_atom_type_scat_source
C C .0033 .0016 'International Tables Vol C Tables 4.2.6.8 and 6.1.1.4'
Ag Ag -.8971 1.1015 'International Tables Vol C Tables 4.2.6.8 and 6.1.1.4'
Cs Cs -.3680 2.1192 'International Tables Vol C Tables 4.2.6.8 and 6.1.1.4'
N N .0061 .0033 'International Tables Vol C Tables 4.2.6.8 and 6.1.1.4'
S S .1246 .1234 'International Tables Vol C Tables 4.2.6.8 and 6.1.1.4'
Zn Zn .2839 1.4301 'International Tables Vol C Tables 4.2.6.8 and 6.1.1.4'

loop_
_geom_angle_atom_site_label_1
_geom_angle_atom_site_label_2
_geom_angle_atom_site_label_3
_geom_angle_site_symmetry_1
_geom_angle_site_symmetry_3
_geom_angle
_geom_angle_publ_flag
S1 Ag S3 . . 108.42(4) yes
S1 Ag S3 . 3 108.42(4) yes
S3 Ag S3 . 3 121.14(12) yes
S1 Ag S2 . . 98.49(8) yes
S3 Ag S2 . . 108.99(7) yes
S3 Ag S2 3 . 108.99(7) yes
N1 Cs N4 . . 73.67(18) no
N1 Cs C4 . 1_565 67.16(19) no
N4 Cs C4 . 1_565 19.37(18) no
N1 Cs N2 . 2 115.19(19) no
N4 Cs N2 . 2 171.08(17) no
C4 Cs N2 1_565 2 163.17(16) no
N1 Cs S1 . 2 174.61(15) no
N4 Cs S1 . 2 106.58(11) no
C4 Cs S1 1_565 2 114.83(13) no
N2 Cs S1 2 2 64.50(11) no
N1 Cs N3 . . 78.56(16) no
N4 Cs N3 . . 132.40(14) no
C4 Cs N3 1_565 . 113.29(16) no
N2 Cs N3 2 . 53.64(13) no
S1 Cs N3 2 . 104.54(8) no
N1 Cs S4 . . 56.74(14) no
N4 Cs S4 . . 71.96(11) no
C4 Cs S4 1_565 . 84.10(12) no
N2 Cs S4 2 . 111.43(12) no
S1 Cs S4 2 . 118.04(5) no
N3 Cs S4 . . 121.43(10) no
N1 Cs C2 . 2 118.66(19) no
N4 Cs C2 . 2 157.16(16) no
C4 Cs C2 1_565 2 174.03(19) no
N2 Cs C2 2 2 17.93(16) no
S1 Cs C2 2 2 59.25(11) no
N3 Cs C2 . 2 70.41(14) no
S4 Cs C2 . 2 98.00(10) no
N1 Cs S2 . 2_565 128.34(15) no
N4 Cs S2 . 2_565 114.01(11) no
C4 Cs S2 1_565 2_565 102.90(11) no
N2 Cs S2 2 2_565 61.97(11) no
S1 Cs S2 2 2_565 56.69(4) no
N3 Cs S2 . 2_565 58.52(9) no
S4 Cs S2 . 2_565 172.49(4) no
C2 Cs S2 2 2_565 74.77(10) no
N1 Cs N3 . 2 108.03(16) no
N4 Cs N3 . 2 52.62(13) no
C4 Cs N3 1_565 2 71.35(16) no
N2 Cs N3 2 2 120.77(13) no
S1 Cs N3 2 2 68.78(8) no
N3 Cs N3 . 2 173.27(6) no
S4 Cs N3 . 2 63.01(9) no
C2 Cs N3 2 2 104.56(14) no
S2 Cs N3 2_565 2 116.34(9) no
N1 Cs C1 . . 14.27(18) no
N4 Cs C1 . . 86.46(16) no
C4 Cs C1 1_565 . 77.33(17) no
N2 Cs C1 2 . 102.46(15) no
S1 Cs C1 2 . 166.93(12) no
N3 Cs C1 . . 64.63(13) no
S4 Cs C1 . . 66.16(11) no
C2 Cs C1 2 . 108.64(16) no
S2 Cs C1 2_565 . 117.69(11) no
N3 Cs C1 2 . 121.86(13) no
N1 Cs S3 . 1_545 58.65(15) no
N4 Cs S3 . 1_545 127.14(10) no
C4 Cs S3 1_565 1_545 125.65(12) no
N2 Cs S3 2 1_545 60.55(10) no
S1 Cs S3 2 1_545 118.77(4) no
N3 Cs S3 . 1_545 60.99(9) no
S4 Cs S3 . 1_545 63.82(6) no
C2 Cs S3 2 1_545 60.07(11) no
S2 Cs S3 2_565 1_545 112.97(6) no
N3 Cs S3 2 1_545 120.91(8) no
C1 Cs S3 . 1_545 50.40(11) no
N4 Zn N3 . 4_455 110.5(2) no
N4 Zn N3 . 2 110.5(2) no
N3 Zn N3 4_455 2 108.9(3) no
N4 Zn N2 . 1_556 106.3(3) no
N3 Zn N2 4_455 1_556 110.3(2) no
N3 Zn N2 2 1_556 110.3(2) no
N4 Zn Cs . 3 49.32(14) no
N3 Zn Cs 4_455 3 61.83(18) no
N3 Zn Cs 2 3 118.90(19) no
N2 Zn Cs 1_556 3 130.07(13) no
N4 Zn Cs . . 49.32(14) no
N3 Zn Cs 4_455 . 118.90(19) no
N3 Zn Cs 2 . 61.83(18) no
N2 Zn Cs 1_556 . 130.07(13) no
Cs Zn Cs 3 . 71.90(2) no
N4 Zn Cs . 2 124.97(12) no
N3 Zn Cs 4_455 2 124.33(18) no
N3 Zn Cs 2 2 57.81(18) no
N2 Zn Cs 1_556 2 52.52(11) no
Cs Zn Cs 3 2 173.24(2) no
Cs Zn Cs . 2 101.647(3) no
N4 Zn Cs . 4_455 124.97(12) no
N3 Zn Cs 4_455 4_455 57.81(18) no
N3 Zn Cs 2 4_455 124.33(18) no
N2 Zn Cs 1_556 4_455 52.52(11) no
Cs Zn Cs 3 4_455 101.647(3) no
Cs Zn Cs . 4_455 173.24(2) no
Cs Zn Cs 2 4_455 84.72(2) no
C1 S1 Ag . . 88.3(3) no
C1 S1 Cs . 4_454 125.49(5) no
Ag S1 Cs . 4_454 97.91(5) no
C1 S1 Cs . 2_554 125.49(5) no
Ag S1 Cs . 2_554 97.91(5) no
Cs S1 Cs 4_454 2_554 107.28(7) no
C2 S2 Ag . . 106.1(3) no
C2 S2 Cs . 2_564 124.43(11) no
Ag S2 Cs . 2_564 96.44(6) no
C2 S2 Cs . 4_464 124.43(10) no
Ag S2 Cs . 4_464 96.44(6) no
Cs S2 Cs 2_564 4_464 101.78(5) no
C3 S3 Ag . . 105.4(2) no
C3 S3 Cs . 1_565 117.0(2) no
Ag S3 Cs . 1_565 123.37(7) no
C4 S4 Cs . . 124.9(2) no
C4 S4 Cs . 3 124.9(2) no
Cs S4 Cs . 3 86.78(6) no
C4 S4 Cs . 3_545 56.3(2) no
Cs S4 Cs . 3_545 172.71(9) no
Cs S4 Cs 3 3_545 98.014(14) no
C4 S4 Cs . 1_545 56.3(2) no
Cs S4 Cs . 1_545 98.014(14) no
Cs S4 Cs 3 1_545 172.71(9) no
Cs S4 Cs 3_545 1_545 76.71(5) no
N1 C1 S1 . . 178.9(7) no
N1 C1 Cs . . 41.39(12) no
S1 C1 Cs . . 138.69(11) no
N1 C1 Cs . 3 41.39(12) no
S1 C1 Cs . 3 138.69(11) no
Cs C1 Cs . 3 82.4(2) no
N2 C2 S2 . . 178.6(8) no
N2 C2 Cs . 4_454 68.9(3) no
S2 C2 Cs . 4_454 110.3(2) no
N2 C2 Cs . 2_554 68.9(3) no
S2 C2 Cs . 2_554 110.3(2) no
Cs C2 Cs 4_454 2_554 102.45(18) no
N3 C3 S3 . . 178.6(5) no
N4 C4 S4 1_545 . 176.2(9) no
N4 C4 Cs 1_545 3_545 76.7(4) no
S4 C4 Cs . 3_545 100.8(3) no
N4 C4 Cs 1_545 1_545 76.7(4) no
S4 C4 Cs . 1_545 100.8(3) no
Cs C4 Cs 3_545 1_545 94.2(2) no
C1 N1 Cs . . 124.34(15) no
C1 N1 Cs . 3 124.34(15) no
Cs N1 Cs . 3 110.8(3) no
C2 N2 Zn . 1_554 154.6(7) no
C2 N2 Cs . 2_554 93.2(3) no
Zn N2 Cs 1_554 2_554 100.68(16) no
C2 N2 Cs . 4_454 93.2(3) no
Zn N2 Cs 1_554 4_454 100.68(16) no
Cs N2 Cs 2_554 4_454 113.1(2) no
C3 N3 Zn . 2_554 161.2(4) no
C3 N3 Cs . . 93.5(5) no
Zn N3 Cs 2_554 . 95.3(2) no
C3 N3 Cs . 2_554 96.7(5) no
Zn N3 Cs 2_554 2_554 91.2(2) no
Cs N3 Cs . 2_554 127.09(12) no
C4 N4 Zn 1_565 . 166.5(8) no
C4 N4 Cs 1_565 3 83.9(4) no
Zn N4 Cs . 3 104.85(18) no
C4 N4 Cs 1_565 . 83.9(4) no
Zn N4 Cs . . 104.85(18) no
Cs N4 Cs 3 . 96.9(2) no

loop_
_geom_bond_atom_site_label_1
_geom_bond_atom_site_label_2
_geom_bond_site_symmetry_2
_geom_bond_distance
_geom_bond_publ_flag
Ag S1 . 2.582(2) yes
Ag S3 . 2.5893(19) yes
Ag S3 3 2.5893(19) yes
Ag S2 . 2.668(3) yes
Cs N1 . 3.081(6) yes
Cs N4 . 3.388(5) yes
Cs C4 1_565 3.462(6) yes
Cs N2 2 3.492(4) yes
Cs S1 2 3.6184(16) yes
Cs N3 . 3.676(6) yes
Cs S4 . 3.691(2) yes
Cs C2 2 3.738(5) no
Cs S2 2_565 3.7555(14) yes
Cs N3 2 3.808(6) yes
Cs C1 . 3.848(8) no
Cs S3 1_545 4.039(3) no
Zn N4 . 1.947(7) yes
Zn N3 4_455 1.962(4) yes
Zn N3 2 1.962(4) yes
Zn N2 1_556 1.984(7) yes
Zn Cs 3 4.3187(9) no
Zn Cs 2 4.3248(9) no
Zn Cs 4_455 4.3248(9) no
S1 C1 . 1.673(11) yes
S1 Cs 4_454 3.6184(16) no
S1 Cs 2_554 3.6184(16) no
S2 C2 . 1.631(8) no
S2 Cs 2_564 3.7555(14) no
S2 Cs 4_464 3.7555(14) no
S3 C3 . 1.633(5) no
S3 Cs 1_565 4.039(3) no
S4 C4 . 1.617(9) no
S4 Cs 3 3.691(2) no
S4 Cs 3_545 4.086(2) no
S4 Cs 1_545 4.086(2) no
C1 N1 . 1.149(15) no
C1 Cs 3 3.848(8) no
C2 N2 . 1.153(10) no
C2 Cs 4_454 3.738(5) no
C2 Cs 2_554 3.738(5) no
C3 N3 . 1.158(6) no
C4 N4 1_545 1.155(11) no
C4 Cs 3_545 3.462(6) no
C4 Cs 1_545 3.462(6) no
N1 Cs 3 3.081(6) no
N2 Zn 1_554 1.984(7) no
N2 Cs 2_554 3.492(4) no
N2 Cs 4_454 3.492(4) no
N3 Zn 2_554 1.962(4) no
N3 Cs 2_554 3.808(6) no
N4 C4 1_565 1.155(11) no
N4 Cs 3 3.388(5) no
